data_4505460
loop_
_publ_author_name
'Liang, Li'
'Peng, Guo'
'Ma, Li'
'Sun, Lin'
'Deng, Hong'
'Li, Hong'
'Li, Weishan'

_publ_contact_author
;
 Hong Deng
 School of Chemistry and Environment
 South China Nomal University 
 Guangzhou 510006
 P. R. China
;
_publ_section_title
;
 A New Family of 3d--4f Heterometallic Tetrazole-based Coordination
 Frameworks: In SituTetrazole Ligand Synthesis, Structure, Luminescence,
 and Magnetic Properties
;
_journal_coden_ASTM CGDEFU
_journal_issue 3
_journal_name_full 'Crystal Growth & Design'
_journal_page_first 1151
_journal_page_last 1158
_journal_paper_doi 10.1021/cg200856e
_journal_volume 12
_journal_year 2012
_chemical_formula_moiety 'C16 H16 Cu Eu N8 O8'
_chemical_formula_sum 'C16 H16 Cu Eu N8 O8'
_chemical_formula_weight 663.89
_space_group_IT_number 15
_symmetry_cell_setting monoclinic
_symmetry_space_group_name_Hall '-C 2yc'
_symmetry_space_group_name_H-M 'C 1 2/c 1'
_atom_sites_solution_hydrogens geom
_atom_sites_solution_primary direct
_atom_sites_solution_secondary difmap
_audit_creation_method SHELXL-97
_cell_angle_alpha 90.00
_cell_angle_beta 115.343(7)
_cell_angle_gamma 90.00
_cell_formula_units_Z 4
_cell_length_a 15.991(10)
_cell_length_b 15.206(10)
_cell_length_c 9.272(6)
_cell_measurement_reflns_used 1840
_cell_measurement_temperature 296(2)
_cell_measurement_theta_max 25.20
_cell_measurement_theta_min 1.94
_cell_volume 2038(2)
_computing_cell_refinement 'Apex2 (Bruker, 2005)'
_computing_data_collection 'Apex2 (Bruker, 2005)'
_computing_data_reduction 'Apex2 (Bruker, 2005)'
_computing_molecular_graphics 'SHELXL 6.12'
_computing_publication_material 'SHELXL 6.12'
_computing_structure_refinement 'SHELXL 6.12'
_computing_structure_solution 'SHELXL 6.12 (Bruker, 2000-2003)'
_diffrn_ambient_temperature 296(2)
_diffrn_measured_fraction_theta_full 1.000
_diffrn_measured_fraction_theta_max 1.000
_diffrn_measurement_device_type 'Bruker AXS SMART APEX CCD diffractometer'
_diffrn_measurement_method '\w scans'
_diffrn_radiation_monochromator graphite
_diffrn_radiation_source 'fine-focus sealed tube'
_diffrn_radiation_type MoK\a
_diffrn_radiation_wavelength 0.71073
_diffrn_reflns_av_R_equivalents 0.0182
_diffrn_reflns_av_sigmaI/netI 0.0229
_diffrn_reflns_limit_h_max 19
_diffrn_reflns_limit_h_min -19
_diffrn_reflns_limit_k_max 18
_diffrn_reflns_limit_k_min -10
_diffrn_reflns_limit_l_max 11
_diffrn_reflns_limit_l_min -10
_diffrn_reflns_number 4810
_diffrn_reflns_theta_full 25.20
_diffrn_reflns_theta_max 25.20
_diffrn_reflns_theta_min 1.94
_diffrn_standards_number 0
_exptl_absorpt_coefficient_mu 4.159
_exptl_absorpt_correction_T_max 0.4228
_exptl_absorpt_correction_T_min 0.3888
_exptl_absorpt_correction_type multi-scan
_exptl_absorpt_process_details 'Apex2 (Bruker, 2005)'
_exptl_crystal_colour yellow
_exptl_crystal_density_diffrn 2.164
_exptl_crystal_density_method 'not measured'
_exptl_crystal_description block
_exptl_crystal_F_000 1296
_exptl_crystal_size_max 0.28
_exptl_crystal_size_mid 0.25
_exptl_crystal_size_min 0.25
_refine_diff_density_max 0.608
_refine_diff_density_min -0.891
_refine_diff_density_rms 0.094
_refine_ls_extinction_method none
_refine_ls_goodness_of_fit_ref 1.001
_refine_ls_hydrogen_treatment constr
_refine_ls_matrix_type full
_refine_ls_number_parameters 156
_refine_ls_number_reflns 1840
_refine_ls_number_restraints 0
_refine_ls_restrained_S_all 1.001
_refine_ls_R_factor_all 0.0233
_refine_ls_R_factor_gt 0.0216
_refine_ls_shift/su_max 0.001
_refine_ls_shift/su_mean 0.000
_refine_ls_structure_factor_coef Fsqd
_refine_ls_weighting_details 'calc w=1/[\s^2^(Fo^2^)+(0.0216P)^2^+12.3542P] where P=(Fo^2^+2Fc^2^)/3'
_refine_ls_weighting_scheme calc
_refine_ls_wR_factor_gt 0.0521
_refine_ls_wR_factor_ref 0.0528
_reflns_number_gt 1751
_reflns_number_total 1840
_reflns_threshold_expression >2sigma(I)
_cod_data_source_file cg200856e_si_002.cif
_cod_data_source_block 1
_cod_original_sg_symbol_H-M 'C 2/c'
_cod_database_code 4505460

loop_
_symmetry_equiv_pos_as_xyz
'x, y, z'
'-x, y, -z+1/2'
'x+1/2, y+1/2, z'
'-x+1/2, y+1/2, -z+1/2'
'-x, -y, -z'
'x, -y, z-1/2'
'-x+1/2, -y+1/2, -z'
'x+1/2, -y+1/2, z-1/2'

loop_
_atom_site_label
_atom_site_type_symbol
_atom_site_fract_x
_atom_site_fract_y
_atom_site_fract_z
_atom_site_U_iso_or_equiv
_atom_site_adp_type
_atom_site_occupancy
_atom_site_symmetry_multiplicity
_atom_site_calc_flag
_atom_site_refinement_flags
C1 C 0.1698(2) 0.1646(2) 0.5630(4) 0.0204(7) Uani 1 1 d .
C2 C 0.1353(2) 0.1733(2) 0.3887(4) 0.0204(7) Uani 1 1 d .
C3 C 0.1270(3) 0.0985(3) 0.2970(4) 0.0278(8) Uani 1 1 d .
H2 H 0.1408 0.0436 0.3458 0.033 Uiso 1 1 calc R
C4 C 0.0984(3) 0.1050(3) 0.1335(5) 0.0323(9) Uani 1 1 d .
H3 H 0.0928 0.0548 0.0728 0.039 Uiso 1 1 calc R
C5 C 0.0783(3) 0.1868(2) 0.0615(4) 0.0241(8) Uani 1 1 d .
H4 H 0.0602 0.1916 -0.0478 0.029 Uiso 1 1 calc R
C6 C 0.0849(2) 0.2622(2) 0.1512(4) 0.0180(7) Uani 1 1 d .
C7 C 0.1127(2) 0.2550(2) 0.3142(4) 0.0195(7) Uani 1 1 d .
H1 H 0.1164 0.3051 0.3742 0.023 Uiso 1 1 calc R
C8 C 0.0626(2) 0.3495(2) 0.0685(4) 0.0189(7) Uani 1 1 d .
Cu2 Cu 0.2500 0.2500 1.0000 0.03610(19) Uani 1 2 d S
Eu1 Eu 0.0000 0.531117(16) 0.2500 0.01628(9) Uani 1 2 d S
N1 N 0.2143(2) 0.0925(2) 0.6423(3) 0.0239(7) Uani 1 1 d .
N2 N 0.2373(2) 0.1096(2) 0.7951(4) 0.0259(7) Uani 1 1 d .
N3 N 0.2077(2) 0.1889(2) 0.8064(4) 0.0263(7) Uani 1 1 d .
N4 N 0.1645(2) 0.2258(2) 0.6614(3) 0.0249(7) Uani 1 1 d .
O3 O 0.04627(18) 0.41525(16) 0.1352(3) 0.0246(6) Uani 1 1 d .
O4 O 0.06140(18) 0.35236(16) -0.0676(3) 0.0252(6) Uani 1 1 d .
O1W O 0.12612(18) 0.59603(17) 0.2007(3) 0.0273(6) Uani 1 1 d .
H1A H 0.1314 0.6493 0.1969 0.041 Uiso 1 1 d R
H1B H 0.1415 0.5709 0.1384 0.041 Uiso 1 1 d R
O2W O 0.15619(17) 0.48519(16) 0.4613(3) 0.0223(5) Uani 1 1 d .
H2A H 0.1879 0.4609 0.4232 0.033 Uiso 1 1 d R
H2B H 0.1814 0.5290 0.5116 0.033 Uiso 1 1 d R

loop_
_atom_site_aniso_label
_atom_site_aniso_U_11
_atom_site_aniso_U_22
_atom_site_aniso_U_33
_atom_site_aniso_U_23
_atom_site_aniso_U_13
_atom_site_aniso_U_12
C1 0.0203(17) 0.0207(18) 0.0189(18) 0.0016(15) 0.0072(14) 0.0005(15)
C2 0.0232(18) 0.0222(19) 0.0155(17) 0.0042(14) 0.0079(14) 0.0029(15)
C3 0.038(2) 0.0179(19) 0.025(2) 0.0042(16) 0.0115(17) 0.0039(17)
C4 0.053(3) 0.018(2) 0.025(2) -0.0034(16) 0.0146(19) 0.0036(18)
C5 0.034(2) 0.0226(19) 0.0162(17) 0.0008(15) 0.0111(15) 0.0031(17)
C6 0.0193(17) 0.0184(18) 0.0162(17) 0.0027(14) 0.0075(14) 0.0014(14)
C7 0.0205(18) 0.0213(18) 0.0185(18) -0.0001(14) 0.0101(15) 0.0010(15)
C8 0.0172(16) 0.0210(19) 0.0164(17) 0.0019(14) 0.0051(14) -0.0001(14)
Cu2 0.0477(4) 0.0382(4) 0.0191(4) -0.0043(3) 0.0111(3) 0.0011(4)
Eu1 0.02177(14) 0.01399(13) 0.01288(13) 0.000 0.00722(10) 0.000
N1 0.0315(17) 0.0223(16) 0.0148(15) 0.0033(12) 0.0069(13) 0.0019(14)
N2 0.0311(17) 0.0258(17) 0.0178(16) 0.0046(13) 0.0077(13) 0.0015(14)
N3 0.0296(17) 0.0278(18) 0.0202(16) 0.0012(14) 0.0094(13) 0.0032(14)
N4 0.0294(17) 0.0259(17) 0.0177(16) 0.0049(13) 0.0086(13) 0.0058(14)
O3 0.0304(14) 0.0184(13) 0.0241(13) -0.0009(11) 0.0108(11) 0.0055(11)
O4 0.0377(15) 0.0220(13) 0.0165(13) 0.0052(10) 0.0122(11) 0.0036(12)
O1W 0.0380(15) 0.0214(13) 0.0293(14) -0.0027(11) 0.0209(12) -0.0048(12)
O2W 0.0244(13) 0.0221(14) 0.0194(13) -0.0026(10) 0.0084(11) 0.0011(11)

loop_
_atom_type_symbol
_atom_type_description
_atom_type_scat_dispersion_real
_atom_type_scat_dispersion_imag
_atom_type_scat_source
C C 0.0033 0.0016 'International Tables Vol C Tables 4.2.6.8 and 6.1.1.4'
H H 0.0000 0.0000 'International Tables Vol C Tables 4.2.6.8 and 6.1.1.4'
Cu Cu 0.3201 1.2651 'International Tables Vol C Tables 4.2.6.8 and 6.1.1.4'
Eu Eu -0.1578 3.6682 'International Tables Vol C Tables 4.2.6.8 and 6.1.1.4'
N N 0.0061 0.0033 'International Tables Vol C Tables 4.2.6.8 and 6.1.1.4'
O O 0.0106 0.0060 'International Tables Vol C Tables 4.2.6.8 and 6.1.1.4'

loop_
_geom_angle_atom_site_label_1
_geom_angle_atom_site_label_2
_geom_angle_atom_site_label_3
_geom_angle
_geom_angle_site_symmetry_1
_geom_angle_site_symmetry_3
N4 C1 N1 111.7(3) . .
N4 C1 C2 125.9(3) . .
N1 C1 C2 122.4(3) . .
C3 C2 C7 119.3(3) . .
C3 C2 C1 119.4(3) . .
C7 C2 C1 121.3(3) . .
C2 C3 C4 120.6(4) . .
C2 C3 H2 119.7 . .
C4 C3 H2 119.7 . .
C5 C4 C3 119.5(4) . .
C5 C4 H3 120.3 . .
C3 C4 H3 120.3 . .
C4 C5 C6 120.6(3) . .
C4 C5 H4 119.7 . .
C6 C5 H4 119.7 . .
C5 C6 C7 119.6(3) . .
C5 C6 C8 118.9(3) . .
C7 C6 C8 121.5(3) . .
C2 C7 C6 120.4(3) . .
C2 C7 H1 119.8 . .
C6 C7 H1 119.8 . .
O4 C8 O3 123.3(3) . .
O4 C8 C6 116.3(3) . .
O3 C8 C6 120.4(3) . .
O4 C8 Eu1 36.66(17) . 5_565
O3 C8 Eu1 87.4(2) . 5_565
C6 C8 Eu1 151.2(2) . 5_565
N3 Cu2 N3 180.000(1) 7_557 .
O3 Eu1 O3 82.12(14) . 2
O3 Eu1 O4 141.15(9) . 6_566
O3 Eu1 O4 110.87(10) 2 6_566
O3 Eu1 O4 110.87(10) . 5_565
O3 Eu1 O4 141.15(9) 2 5_565
O4 Eu1 O4 82.36(13) 6_566 5_565
O3 Eu1 O1W 146.38(9) . 2
O3 Eu1 O1W 76.88(10) 2 2
O4 Eu1 O1W 71.78(10) 6_566 2
O4 Eu1 O1W 73.03(9) 5_565 2
O3 Eu1 O1W 76.88(10) . .
O3 Eu1 O1W 146.38(9) 2 .
O4 Eu1 O1W 73.03(9) 6_566 .
O4 Eu1 O1W 71.78(10) 5_565 .
O1W Eu1 O1W 132.63(13) 2 .
O3 Eu1 O2W 80.73(9) . 2
O3 Eu1 O2W 75.16(9) 2 2
O4 Eu1 O2W 137.34(9) 6_566 2
O4 Eu1 O2W 71.40(9) 5_565 2
O1W Eu1 O2W 68.73(9) 2 2
O1W Eu1 O2W 125.80(9) . 2
O3 Eu1 O2W 75.16(9) . .
O3 Eu1 O2W 80.73(9) 2 .
O4 Eu1 O2W 71.40(9) 6_566 .
O4 Eu1 O2W 137.34(9) 5_565 .
O1W Eu1 O2W 125.80(9) 2 .
O1W Eu1 O2W 68.73(9) . .
O2W Eu1 O2W 147.89(11) 2 .
O3 Eu1 C8 143.48(9) . 6_566
O3 Eu1 C8 92.38(10) 2 6_566
O4 Eu1 C8 18.56(9) 6_566 6_566
O4 Eu1 C8 95.99(10) 5_565 6_566
O1W Eu1 C8 64.10(9) 2 6_566
O1W Eu1 C8 89.23(9) . 6_566
O2W Eu1 C8 132.80(8) 2 6_566
O2W Eu1 C8 68.32(9) . 6_566
O3 Eu1 C8 92.38(10) . 5_565
O3 Eu1 C8 143.48(9) 2 5_565
O4 Eu1 C8 95.99(10) 6_566 5_565
O4 Eu1 C8 18.56(9) 5_565 5_565
O1W Eu1 C8 89.23(9) 2 5_565
O1W Eu1 C8 64.10(9) . 5_565
O2W Eu1 C8 68.32(9) 2 5_565
O2W Eu1 C8 132.80(8) . 5_565
C8 Eu1 C8 111.83(14) 6_566 5_565
N2 N1 C1 105.3(3) . .
N3 N2 N1 108.6(3) . .
N2 N3 N4 110.6(3) . .
N2 N3 Cu2 122.5(2) . .
N4 N3 Cu2 124.9(3) . .
C1 N4 N3 103.8(3) . .
C8 O3 Eu1 173.9(2) . .
C8 O4 Eu1 124.8(2) . 5_565
Eu1 O1W H1A 121.0 . .
Eu1 O1W H1B 117.7 . .
H1A O1W H1B 111.5 . .
Eu1 O2W H2A 112.3 . .
Eu1 O2W H2B 107.5 . .
H2A O2W H2B 111.7 . .

loop_
_geom_bond_atom_site_label_1
_geom_bond_atom_site_label_2
_geom_bond_distance
_geom_bond_site_symmetry_2
C1 N4 1.330(5) .
C1 N1 1.343(5) .
C1 C2 1.473(5) .
C2 C3 1.392(5) .
C2 C7 1.393(5) .
C3 C4 1.387(5) .
C3 H2 0.9300 .
C4 C5 1.383(5) .
C4 H3 0.9300 .
C5 C6 1.393(5) .
C5 H4 0.9300 .
C6 C7 1.384(5) .
C6 C8 1.499(5) .
C7 H1 0.9300 .
C8 O4 1.255(4) .
C8 O3 1.260(4) .
C8 Eu1 3.238(4) 5_565
Cu2 N3 1.872(3) 7_557
Cu2 N3 1.872(3) .
Eu1 O3 2.337(3) .
Eu1 O3 2.337(3) 2
Eu1 O4 2.354(3) 6_566
Eu1 O4 2.354(3) 5_565
Eu1 O1W 2.458(3) 2
Eu1 O1W 2.458(3) .
Eu1 O2W 2.525(3) 2
Eu1 O2W 2.525(3) .
Eu1 C8 3.238(4) 6_566
Eu1 C8 3.238(4) 5_565
N1 N2 1.328(4) .
N2 N3 1.316(5) .
N3 N4 1.343(4) .
O4 Eu1 2.354(3) 5_565
O1W H1A 0.8168 .
O1W H1B 0.8131 .
O2W H2A 0.8200 .
O2W H2B 0.8146 .
